data_2227527
loop_
_publ_author_name
'Li, Yu-Feng'

_publ_section_title
;
 1-(2,4-Dichlorobenzylidene)-4-ethylthiosemicarbazide
;
_journal_coeditor_code HB5632
_journal_issue 10
_journal_name_full 'Acta Crystallographica Section E'
_journal_page_first o2550
_journal_paper_doi 10.1107/S1600536810035671
_journal_volume 66
_journal_year 2010
_chemical_formula_iupac 'C10 H11 Cl2 N3 S'
_chemical_formula_moiety 'C10 H11 Cl2 N3 S'
_chemical_formula_sum 'C10 H11 Cl2 N3 S'
_chemical_formula_weight 276.18
_chemical_name_systematic
;
1-(2,4-Dichlorobenzylidene)-4-ethylthiosemicarbazide
;
_space_group_IT_number 14
_symmetry_cell_setting monoclinic
_symmetry_space_group_name_Hall '-P 2yn'
_symmetry_space_group_name_H-M 'P 1 21/n 1'
_atom_sites_solution_hydrogens geom
_atom_sites_solution_primary direct
_atom_sites_solution_secondary difmap
_audit_creation_method SHELXL-97
_cell_angle_alpha 90.00
_cell_angle_beta 101.97(3)
_cell_angle_gamma 90.00
_cell_formula_units_Z 4
_cell_length_a 5.4339(11)
_cell_length_b 20.526(4)
_cell_length_c 11.313(2)
_cell_measurement_reflns_used 1416
_cell_measurement_temperature 293(2)
_cell_measurement_theta_max 27.48
_cell_measurement_theta_min 3.50
_cell_volume 1234.4(4)
_computing_cell_refinement 'SAINT (Bruker, 1997)'
_computing_data_collection 'SMART (Bruker, 1997)'
_computing_data_reduction 'SAINT (Bruker, 1997)'
_computing_molecular_graphics 'SHELXTL (Sheldrick, 2008)'
_computing_publication_material 'SHELXTL (Sheldrick, 2008)'
_computing_structure_refinement 'SHELXL97 (Sheldrick, 2008)'
_computing_structure_solution 'SHELXS97 (Sheldrick, 2008)'
_diffrn_ambient_temperature 293(2)
_diffrn_measured_fraction_theta_full 0.961
_diffrn_measured_fraction_theta_max 0.961
_diffrn_measurement_device_type 'Bruker SMART CCD'
_diffrn_measurement_method 'phi and omega scans'
_diffrn_radiation_monochromator graphite
_diffrn_radiation_source 'fine-focus sealed tube'
_diffrn_radiation_type MoK\a
_diffrn_radiation_wavelength 0.71073
_diffrn_reflns_av_R_equivalents 0.1092
_diffrn_reflns_av_sigmaI/netI 0.1147
_diffrn_reflns_limit_h_max 6
_diffrn_reflns_limit_h_min -6
_diffrn_reflns_limit_k_max 26
_diffrn_reflns_limit_k_min -26
_diffrn_reflns_limit_l_max 14
_diffrn_reflns_limit_l_min -14
_diffrn_reflns_number 10913
_diffrn_reflns_theta_full 27.48
_diffrn_reflns_theta_max 27.48
_diffrn_reflns_theta_min 3.50
_exptl_absorpt_coefficient_mu 0.670
_exptl_absorpt_correction_type none
_exptl_crystal_colour colorless
_exptl_crystal_density_diffrn 1.486
_exptl_crystal_density_method 'not measured'
_exptl_crystal_description block
_exptl_crystal_F_000 568
_exptl_crystal_size_max 0.22
_exptl_crystal_size_mid 0.20
_exptl_crystal_size_min 0.18
_refine_diff_density_max 0.367
_refine_diff_density_min -0.348
_refine_ls_extinction_method none
_refine_ls_goodness_of_fit_ref 0.919
_refine_ls_hydrogen_treatment constr
_refine_ls_matrix_type full
_refine_ls_number_parameters 145
_refine_ls_number_reflns 2707
_refine_ls_number_restraints 0
_refine_ls_restrained_S_all 0.919
_refine_ls_R_factor_all 0.1315
_refine_ls_R_factor_gt 0.0600
_refine_ls_shift/su_max 0.000
_refine_ls_shift/su_mean 0.000
_refine_ls_structure_factor_coef Fsqd
_refine_ls_weighting_details 'calc w=1/[\s^2^(Fo^2^)+(0.1000P)^2^+0.0000P] where P=(Fo^2^+2Fc^2^)/3'
_refine_ls_weighting_scheme calc
_refine_ls_wR_factor_gt 0.1393
_refine_ls_wR_factor_ref 0.1865
_reflns_number_gt 1416
_reflns_number_total 2707
_reflns_threshold_expression I>2\s(I)
_cod_data_source_file hb5632.cif
_cod_data_source_block I
_cod_original_sg_symbol_H-M 'P 21/n'
_cod_database_code 2227527
_cod_database_fobs_code 2227527

loop_
_symmetry_equiv_pos_as_xyz
'x, y, z'
'-x+1/2, y+1/2, -z+1/2'
'-x, -y, -z'
'x-1/2, -y-1/2, z-1/2'

loop_
_atom_site_type_symbol
_atom_site_label
_atom_site_fract_x
_atom_site_fract_y
_atom_site_fract_z
_atom_site_U_iso_or_equiv
_atom_site_adp_type
_atom_site_calc_flag
_atom_site_refinement_flags
_atom_site_occupancy
_atom_site_disorder_assembly
_atom_site_disorder_group
S S1 -0.1063(2) 0.99987(6) 0.79802(13) 0.0434(4) Uani d . 1 . .
Cl Cl2 0.7303(2) 0.85591(6) 1.34950(13) 0.0499(4) Uani d . 1 . .
Cl Cl1 1.4115(2) 0.70212(6) 1.20880(15) 0.0558(4) Uani d . 1 . .
N N3 0.4756(6) 0.90330(15) 0.9707(4) 0.0355(9) Uani d . 1 . .
N N2 0.2667(7) 0.94274(17) 0.9454(4) 0.0390(9) Uani d . 1 . .
H H2A 0.2030 0.9583 1.0029 0.047 Uiso calc R 1 . .
N N1 0.2795(7) 0.93533(18) 0.7450(4) 0.0410(10) Uani d . 1 . .
H H1A 0.4117 0.9118 0.7681 0.049 Uiso calc R 1 . .
C C5 0.7795(7) 0.84768(18) 1.1156(4) 0.0317(10) Uani d . 1 . .
C C3 0.1623(7) 0.95672(19) 0.8288(4) 0.0324(10) Uani d . 1 . .
C C8 1.1713(8) 0.7596(2) 1.1742(5) 0.0381(11) Uani d . 1 . .
C C9 1.0643(8) 0.78286(19) 1.2644(5) 0.0393(12) Uani d . 1 . .
H H9A 1.1209 0.7695 1.3440 0.047 Uiso calc R 1 . .
C C4 0.5640(8) 0.89200(19) 1.0829(5) 0.0373(11) Uani d . 1 . .
H H4A 0.4932 0.9114 1.1423 0.045 Uiso calc R 1 . .
C C7 1.0936(9) 0.7793(2) 1.0562(5) 0.0418(12) Uani d . 1 . .
H H7A 1.1715 0.7632 0.9964 0.050 Uiso calc R 1 . .
C C10 0.8684(8) 0.82717(19) 1.2342(4) 0.0332(10) Uani d . 1 . .
C C6 0.8994(8) 0.8232(2) 1.0276(5) 0.0384(11) Uani d . 1 . .
H H6A 0.8471 0.8368 0.9480 0.046 Uiso calc R 1 . .
C C2 0.2011(10) 0.9487(3) 0.6169(5) 0.0492(13) Uani d . 1 . .
H H2B 0.2201 0.9949 0.6029 0.059 Uiso calc R 1 . .
H H2C 0.0246 0.9377 0.5906 0.059 Uiso calc R 1 . .
C C1 0.3510(11) 0.9109(3) 0.5440(6) 0.0641(16) Uani d . 1 . .
H H1B 0.2935 0.9209 0.4599 0.096 Uiso calc R 1 . .
H H1C 0.3306 0.8651 0.5567 0.096 Uiso calc R 1 . .
H H1D 0.5255 0.9223 0.5686 0.096 Uiso calc R 1 . .

loop_
_atom_site_aniso_label
_atom_site_aniso_U_11
_atom_site_aniso_U_22
_atom_site_aniso_U_33
_atom_site_aniso_U_12
_atom_site_aniso_U_13
_atom_site_aniso_U_23
S1 0.0362(7) 0.0577(7) 0.0350(8) 0.0114(4) 0.0044(5) 0.0005(5)
Cl2 0.0628(8) 0.0614(7) 0.0280(8) 0.0123(5) 0.0151(6) 0.0009(6)
Cl1 0.0561(8) 0.0551(7) 0.0546(11) 0.0202(5) 0.0078(7) 0.0014(6)
N3 0.037(2) 0.0394(19) 0.030(3) 0.0028(13) 0.0062(17) 0.0035(16)
N2 0.039(2) 0.051(2) 0.026(3) 0.0122(15) 0.0047(17) 0.0013(17)
N1 0.037(2) 0.054(2) 0.030(3) 0.0091(15) 0.0019(18) 0.0029(18)
C5 0.039(2) 0.030(2) 0.025(3) -0.0023(15) 0.0038(19) 0.0018(17)
C3 0.031(2) 0.040(2) 0.026(3) -0.0020(16) 0.0043(19) -0.0015(18)
C8 0.040(2) 0.038(2) 0.034(3) 0.0015(17) 0.003(2) -0.0022(19)
C9 0.045(3) 0.041(2) 0.029(3) 0.0050(17) -0.001(2) 0.0030(19)
C4 0.038(2) 0.042(2) 0.030(3) 0.0049(17) 0.004(2) -0.0011(19)
C7 0.045(3) 0.047(2) 0.035(3) 0.0042(18) 0.012(2) -0.007(2)
C10 0.041(2) 0.037(2) 0.022(3) 0.0003(16) 0.0089(19) -0.0005(18)
C6 0.045(3) 0.047(2) 0.023(3) 0.0012(18) 0.005(2) -0.003(2)
C2 0.055(3) 0.066(3) 0.025(3) 0.011(2) 0.004(2) 0.004(2)
C1 0.057(3) 0.099(4) 0.038(4) 0.015(3) 0.013(3) -0.004(3)

loop_
_atom_type_symbol
_atom_type_description
_atom_type_scat_dispersion_real
_atom_type_scat_dispersion_imag
_atom_type_scat_source
C C 0.0033 0.0016 'International Tables Vol C Tables 4.2.6.8 and 6.1.1.4'
H H 0.0000 0.0000 'International Tables Vol C Tables 4.2.6.8 and 6.1.1.4'
N N 0.0061 0.0033 'International Tables Vol C Tables 4.2.6.8 and 6.1.1.4'
S S 0.1246 0.1234 'International Tables Vol C Tables 4.2.6.8 and 6.1.1.4'
Cl Cl 0.1484 0.1585 'International Tables Vol C Tables 4.2.6.8 and 6.1.1.4'

loop_
_geom_angle_atom_site_label_1
_geom_angle_atom_site_label_2
_geom_angle_atom_site_label_3
_geom_angle_site_symmetry_1
_geom_angle_site_symmetry_3
_geom_angle
_geom_angle_publ_flag
C4 N3 N2 . . 115.8(4) ?
C3 N2 N3 . . 119.2(4) ?
C3 N2 H2A . . 120.4 ?
N3 N2 H2A . . 120.4 ?
C3 N1 C2 . . 124.7(4) ?
C3 N1 H1A . . 117.7 ?
C2 N1 H1A . . 117.7 ?
C6 C5 C10 . . 117.3(4) ?
C6 C5 C4 . . 120.7(4) ?
C10 C5 C4 . . 121.9(4) ?
N1 C3 N2 . . 117.5(4) ?
N1 C3 S1 . . 123.6(4) ?
N2 C3 S1 . . 118.9(4) ?
C9 C8 C7 . . 122.1(4) ?
C9 C8 Cl1 . . 119.0(4) ?
C7 C8 Cl1 . . 118.8(4) ?
C8 C9 C10 . . 118.0(5) ?
C8 C9 H9A . . 121.0 ?
C10 C9 H9A . . 121.0 ?
N3 C4 C5 . . 118.5(5) ?
N3 C4 H4A . . 120.8 ?
C5 C4 H4A . . 120.8 ?
C6 C7 C8 . . 119.2(5) ?
C6 C7 H7A . . 120.4 ?
C8 C7 H7A . . 120.4 ?
C9 C10 C5 . . 122.1(4) ?
C9 C10 Cl2 . . 117.8(4) ?
C5 C10 Cl2 . . 120.2(3) ?
C7 C6 C5 . . 121.3(5) ?
C7 C6 H6A . . 119.3 ?
C5 C6 H6A . . 119.3 ?
N1 C2 C1 . . 111.9(4) ?
N1 C2 H2B . . 109.2 ?
C1 C2 H2B . . 109.2 ?
N1 C2 H2C . . 109.2 ?
C1 C2 H2C . . 109.2 ?
H2B C2 H2C . . 107.9 ?
C2 C1 H1B . . 109.5 ?
C2 C1 H1C . . 109.5 ?
H1B C1 H1C . . 109.5 ?
C2 C1 H1D . . 109.5 ?
H1B C1 H1D . . 109.5 ?
H1C C1 H1D . . 109.5 ?

loop_
_geom_bond_atom_site_label_1
_geom_bond_atom_site_label_2
_geom_bond_site_symmetry_2
_geom_bond_distance
_geom_bond_publ_flag
S1 C3 . 1.681(4) ?
Cl2 C10 . 1.738(5) ?
Cl1 C8 . 1.743(4) ?
N3 C4 . 1.282(6) ?
N3 N2 . 1.375(5) ?
N2 C3 . 1.354(6) ?
N2 H2A . 0.8600 ?
N1 C3 . 1.322(6) ?
N1 C2 . 1.449(7) ?
N1 H1A . 0.8600 ?
C5 C6 . 1.392(7) ?
C5 C10 . 1.393(6) ?
C5 C4 . 1.468(6) ?
C8 C9 . 1.362(7) ?
C8 C7 . 1.376(7) ?
C9 C10 . 1.388(6) ?
C9 H9A . 0.9300 ?
C4 H4A . 0.9300 ?
C7 C6 . 1.373(6) ?
C7 H7A . 0.9300 ?
C6 H6A . 0.9300 ?
C2 C1 . 1.491(7) ?
C2 H2B . 0.9700 ?
C2 H2C . 0.9700 ?
C1 H1B . 0.9600 ?
C1 H1C . 0.9600 ?
C1 H1D . 0.9600 ?

loop_
_geom_hbond_atom_site_label_D
_geom_hbond_atom_site_label_H
_geom_hbond_atom_site_label_A
_geom_hbond_site_symmetry_A
_geom_hbond_distance_DH
_geom_hbond_distance_HA
_geom_hbond_distance_DA
_geom_hbond_angle_DHA
N2 H2A S1 3_577 0.86 2.56 3.409(5) 168

loop_
_cod_related_entry_id
_cod_related_entry_database
_cod_related_entry_code
1 ChemSpider 6040072
